data_4329212
loop_
_publ_author_name
'Jens Henning'
'Hartmut Schubert'
'Klaus Eichele'
'Florian Winter'
'Rainer P\"ottgen'
'Hermann August Mayer'
'Lars Wesemann'

_publ_contact_author 'Lars Wesemann'
_publ_contact_author_address
;
Institut fuer Anorganische Chemie
Universitaet Tuebingen
Auf der Morgenstelle 18
72076 Tuebingen
Germany
;
_publ_contact_author_email lars.wesemann@uni-tuebingen.de
_publ_contact_author_fax 0049-7071-292436
_publ_contact_author_phone 0049-7071-2976227
_publ_section_title
;
 Synthesis and Characterization of N-[2-P(i-Pr)2-4-methylphenyl]2- (PNP)
 Pincer Tin(IV) and Tin(II) Complexes
;
_journal_name_full 'Inorganic Chemistry'
_journal_page_first 5787
_journal_page_last 5794
_journal_paper_doi 10.1021/ic300324s
_journal_volume 51
_journal_year 2012
_chemical_formula_moiety 'C32 H58 N2 P2 Si2 Sn'
_chemical_formula_sum 'C32 H58 N2 P2 Si2 Sn'
_chemical_formula_weight 707.61
_chemical_name_systematic ?
_space_group_IT_number 2
_symmetry_cell_setting triclinic
_symmetry_space_group_name_Hall '-P 1'
_symmetry_space_group_name_H-M 'P -1'
_atom_sites_solution_hydrogens geom
_atom_sites_solution_primary direct
_atom_sites_solution_secondary difmap
_audit_creation_method shelxl-97
_cell_angle_alpha 84.389(2)
_cell_angle_beta 85.663(2)
_cell_angle_gamma 71.484(2)
_cell_formula_units_Z 2
_cell_length_a 9.6494(3)
_cell_length_b 10.6456(3)
_cell_length_c 19.0757(5)
_cell_measurement_reflns_used 26170
_cell_measurement_temperature 173(2)
_cell_measurement_theta_max 59.25
_cell_measurement_theta_min 5.23
_cell_volume 1847.12(9)
_computing_cell_refinement x-Area
_computing_data_collection x-Area
_computing_data_reduction x-Area
_computing_molecular_graphics 'ortep for windows'
_computing_structure_refinement 'shelxl-97 (sheldrick, 1997)'
_computing_structure_solution 'SHELXS-97 (Sheldrick, 1990)'
_diffrn_ambient_temperature 173(2)
_diffrn_measured_fraction_theta_full 0.999
_diffrn_measured_fraction_theta_max 0.999
_diffrn_measurement_device_type 'Stoe IPDS2'
_diffrn_radiation_monochromator graphite
_diffrn_radiation_source 'fine-focus sealed tube'
_diffrn_radiation_type mok\a
_diffrn_radiation_wavelength 0.71073
_diffrn_reflns_av_R_equivalents 0.0507
_diffrn_reflns_av_sigmaI/netI 0.0366
_diffrn_reflns_limit_h_max 12
_diffrn_reflns_limit_h_min -12
_diffrn_reflns_limit_k_max 13
_diffrn_reflns_limit_k_min -13
_diffrn_reflns_limit_l_max 24
_diffrn_reflns_limit_l_min -24
_diffrn_reflns_number 28135
_diffrn_reflns_theta_full 26.73
_diffrn_reflns_theta_max 26.73
_diffrn_reflns_theta_min 2.61
_exptl_absorpt_coefficient_mu 0.865
_exptl_absorpt_correction_T_max 0.9765
_exptl_absorpt_correction_T_min 0.8138
_exptl_absorpt_correction_type numerical
_exptl_absorpt_process_details 'x-red, x-shape'
_exptl_crystal_colour yellow
_exptl_crystal_density_diffrn 1.272
_exptl_crystal_description needle
_exptl_crystal_F_000 744
_exptl_crystal_size_max 0.15
_exptl_crystal_size_mid 0.07
_exptl_crystal_size_min 0.05
_refine_diff_density_max 0.529
_refine_diff_density_min -0.828
_refine_diff_density_rms 0.075
_refine_ls_extinction_method none
_refine_ls_goodness_of_fit_ref 1.030
_refine_ls_hydrogen_treatment constr
_refine_ls_matrix_type full
_refine_ls_number_parameters 364
_refine_ls_number_reflns 7839
_refine_ls_number_restraints 0
_refine_ls_restrained_S_all 1.030
_refine_ls_R_factor_all 0.0450
_refine_ls_R_factor_gt 0.0361
_refine_ls_shift/su_max 0.001
_refine_ls_shift/su_mean 0.000
_refine_ls_structure_factor_coef Fsqd
_refine_ls_weighting_details 'calc w=1/[\s^2^(fo^2^)+(0.0339p)^2^+2.0763p] where p=(fo^2^+2fc^2^)/3'
_refine_ls_weighting_scheme calc
_refine_ls_wR_factor_gt 0.0779
_refine_ls_wR_factor_ref 0.0811
_reflns_number_gt 6848
_reflns_number_total 7839
_reflns_threshold_expression >2sigma(i)
_cod_data_source_file ic300324s_si_001_1.cif
_cod_data_source_block compound3
_cod_depositor_comments
;
The following automatic conversions were performed:

'_refine_ls_structure_factor_coef' value 'fsqd' changed to 'Fsqd'
according to the built-in table from CIF Core dictionary named
'cif_core.dic' version 2.4.1 from 2010-06-29.

'_atom_site_adp_type'
value 'uani' changed to 'Uani' according to the built-in table from
CIF Core dictionary named 'cif_core.dic' version 2.4.1 from
2010-06-29 (40 times).

'_atom_site_adp_type' value 'uiso' changed to
'Uiso' according to the built-in table from CIF Core dictionary named
'cif_core.dic' version 2.4.1 from 2010-06-29 (65 times).

'_atom_site_refinement_flags' value 'r' changed to 'R'
according to the built-in table from CIF Core dictionary named
'cif_core.dic' version 2.4.1 from 2010-06-29 (51 time).

'_atom_site_refinement_flags' value 'p' changed to 'P'
according to the built-in table from CIF Core dictionary named
'cif_core.dic' version 2.4.1 from 2010-06-29 (2 times).

Automatic conversion script
Id: cif_fix_values 1891 2012-01-12 08:04:46Z andrius 

The following automatic conversions were performed:

'_atom_site_refinement_flags' value 'pr' changed to 'PR' according to
the built-in table from CIF Core dictionary named 'cif_core.dic'
version 2.4.1 from 2010-06-29 (14 times).

Automatic conversion script
Id: cif_fix_values 3143 2015-03-26 13:38:13Z robertas 
;
_cod_database_code 4329212

loop_
_symmetry_equiv_pos_as_xyz
'x, y, z'
'-x, -y, -z'

loop_
_atom_site_label
_atom_site_type_symbol
_atom_site_fract_x
_atom_site_fract_y
_atom_site_fract_z
_atom_site_U_iso_or_equiv
_atom_site_adp_type
_atom_site_occupancy
_atom_site_symmetry_multiplicity
_atom_site_calc_flag
_atom_site_refinement_flags
_atom_site_disorder_assembly
_atom_site_disorder_group
sn1 sn 0.65532(2) 0.336651(18) 0.254178(10) 0.02403(6) Uani 1 1 d . . .
p2 p 0.37515(8) 0.46734(7) 0.32100(4) 0.02694(15) Uani 1 1 d . . .
p1 p 0.78804(7) 0.20036(7) 0.12541(4) 0.02340(14) Uani 1 1 d . a .
si1 si 0.91266(9) 0.16599(9) 0.35329(4) 0.03218(18) Uani 1 1 d . . .
si2 si 0.67126(10) 0.04276(8) 0.35649(4) 0.03215(18) Uani 1 1 d . . .
n1 n 0.4926(2) 0.2764(2) 0.20204(12) 0.0229(4) Uani 1 1 d . . .
n2 n 0.7473(3) 0.1647(2) 0.32414(12) 0.0270(5) Uani 1 1 d . . .
c1 c 0.5257(3) 0.1574(3) 0.16785(14) 0.0227(5) Uani 1 1 d . . .
c2 c 0.6581(3) 0.1074(3) 0.12847(14) 0.0245(5) Uani 1 1 d . . .
c3 c 0.6831(3) -0.0086(3) 0.09350(15) 0.0262(6) Uani 1 1 d . . .
h3 h 0.7733 -0.0421 0.0675 0.031 Uiso 1 1 calc R . .
c4 c 0.5811(3) -0.0760(3) 0.09559(15) 0.0257(5) Uani 1 1 d . . .
c5 c 0.4527(3) -0.0276(3) 0.13639(15) 0.0266(6) Uani 1 1 d . . .
h5 h 0.3822 -0.0734 0.1400 0.032 Uiso 1 1 calc R . .
c6 c 0.4254(3) 0.0857(3) 0.17175(15) 0.0259(6) Uani 1 1 d . . .
h6 h 0.3367 0.1157 0.1993 0.031 Uiso 1 1 calc R . .
c7 c 0.6051(3) -0.1940(3) 0.05308(17) 0.0330(6) Uani 1 1 d . . .
h7a h 0.5466 -0.1665 0.0112 0.040 Uiso 1 1 calc R . .
h7b h 0.5753 -0.2633 0.0819 0.040 Uiso 1 1 calc R . .
h7c h 0.7089 -0.2288 0.0385 0.040 Uiso 1 1 calc R . .
c8 c 0.3544(3) 0.3692(3) 0.19224(14) 0.0226(5) Uani 1 1 d . . .
c13 c 0.2861(3) 0.4657(3) 0.24059(15) 0.0263(6) Uani 1 1 d . . .
c12 c 0.1481(3) 0.5573(3) 0.22600(17) 0.0331(6) Uani 1 1 d . . .
h12 h 0.1051 0.6237 0.2579 0.040 Uiso 1 1 calc R . .
c9 c 0.2783(3) 0.3734(3) 0.13109(15) 0.0292(6) Uani 1 1 d . . .
h9 h 0.3232 0.3133 0.0963 0.035 Uiso 1 1 calc R . .
c10 c 0.1412(4) 0.4619(3) 0.12056(18) 0.0364(7) Uani 1 1 d . . .
h10 h 0.0924 0.4586 0.0797 0.044 Uiso 1 1 calc R . .
c11 c 0.0720(3) 0.5561(3) 0.16807(19) 0.0379(7) Uani 1 1 d . . .
c14 c -0.0804(4) 0.6492(4) 0.1566(3) 0.0601(11) Uani 1 1 d . . .
h14a h -0.1119 0.7070 0.1957 0.072 Uiso 1 1 calc R . .
h14b h -0.1477 0.5975 0.1547 0.072 Uiso 1 1 calc R . .
h14c h -0.0807 0.7038 0.1121 0.072 Uiso 1 1 calc R . .
c210 c 0.3557(4) 0.6456(3) 0.32614(17) 0.0362(7) Uani 1 1 d . . .
h210 h 0.2493 0.6951 0.3335 0.043 Uiso 1 1 calc R . .
c211 c 0.4126(5) 0.7057(3) 0.2583(2) 0.0495(9) Uani 1 1 d . . .
h21a h 0.3607 0.6945 0.2183 0.074 Uiso 1 1 calc R . .
h21b h 0.5176 0.6606 0.2509 0.074 Uiso 1 1 calc R . .
h21c h 0.3957 0.8006 0.2622 0.074 Uiso 1 1 calc R . .
c220 c 0.2512(4) 0.4266(3) 0.39369(17) 0.0393(7) Uani 1 1 d . . .
h220 h 0.2316 0.3454 0.3805 0.047 Uiso 1 1 calc R . .
c110 c 0.7337(4) 0.3188(3) 0.04669(18) 0.0405(8) Uani 1 1 d . . .
h110 h 0.6246 0.3468 0.0534 0.049 Uiso 0.514(8) 1 calc PR a 1
h11z h 0.8091 0.3631 0.0426 0.049 Uiso 0.486(8) 1 d PR a 2
c111 c 0.7552(4) 0.2567(3) -0.02309(16) 0.0370(7) Uani 1 1 d . a .
h11a h 0.7302 0.1739 -0.0167 0.056 Uiso 0.514(8) 1 calc PR a 1
h11b h 0.8575 0.2378 -0.0402 0.056 Uiso 0.514(8) 1 calc PR a 1
h11c h 0.6917 0.3184 -0.0576 0.056 Uiso 0.514(8) 1 calc PR a 1
h11y h 0.8447 0.1839 -0.0235 0.056 Uiso 0.486(8) 1 d PR a 2
h11x h 0.7599 0.3220 -0.0609 0.056 Uiso 0.486(8) 1 d PR a 2
h11w h 0.6746 0.2249 -0.0291 0.056 Uiso 0.486(8) 1 d PR a 2
c120 c 0.9659(3) 0.0802(3) 0.09888(15) 0.0264(6) Uani 1 1 d . . .
h120 h 0.9518 0.0347 0.0578 0.032 Uiso 1 1 calc R a .
c121 c 1.0792(3) 0.1515(3) 0.07728(17) 0.0340(7) Uani 1 1 d . a .
h12a h 1.0439 0.2177 0.0378 0.051 Uiso 1 1 calc R . .
h12b h 1.1718 0.0867 0.0628 0.051 Uiso 1 1 calc R . .
h12c h 1.0943 0.1960 0.1173 0.051 Uiso 1 1 calc R . .
c122 c 1.0181(3) -0.0237(3) 0.16030(17) 0.0348(7) Uani 1 1 d . a .
h12d h 0.9443 -0.0685 0.1733 0.052 Uiso 1 1 calc R . .
h12e h 1.0328 0.0199 0.2008 0.052 Uiso 1 1 calc R . .
h12f h 1.1106 -0.0892 0.1462 0.052 Uiso 1 1 calc R . .
c302 c 1.0499(4) -0.0044(4) 0.3656(2) 0.0494(9) Uani 1 1 d . . .
h30a h 1.0082 -0.0609 0.3986 0.074 Uiso 1 1 calc R . .
h30b h 1.1387 0.0023 0.3845 0.074 Uiso 1 1 calc R . .
h30c h 1.0743 -0.0436 0.3201 0.074 Uiso 1 1 calc R . .
c300 c 1.0052(4) 0.2635(4) 0.28950(19) 0.0431(8) Uani 1 1 d . . .
h30d h 1.0210 0.2262 0.2435 0.065 Uiso 1 1 calc R . .
h30e h 1.0996 0.2587 0.3072 0.065 Uiso 1 1 calc R . .
h30f h 0.9433 0.3565 0.2845 0.065 Uiso 1 1 calc R . .
c301 c 0.8891(5) 0.2455(4) 0.4387(2) 0.0543(10) Uani 1 1 d . . .
h30g h 0.8410 0.1987 0.4744 0.082 Uiso 1 1 calc R . .
h30h h 0.8287 0.3388 0.4319 0.082 Uiso 1 1 calc R . .
h30i h 0.9851 0.2407 0.4544 0.082 Uiso 1 1 calc R . .
c304 c 0.7049(4) -0.0071(4) 0.4530(2) 0.0529(9) Uani 1 1 d . . .
h30j h 0.8103 -0.0355 0.4600 0.079 Uiso 1 1 calc R . .
h30k h 0.6663 -0.0806 0.4685 0.079 Uiso 1 1 calc R . .
h30l h 0.6556 0.0689 0.4807 0.079 Uiso 1 1 calc R . .
c303 c 0.7475(4) -0.1119(3) 0.3075(2) 0.0492(9) Uani 1 1 d . . .
h30m h 0.8546 -0.1420 0.3082 0.074 Uiso 1 1 calc R . .
h30n h 0.7180 -0.0923 0.2586 0.074 Uiso 1 1 calc R . .
h30o h 0.7097 -0.1818 0.3303 0.074 Uiso 1 1 calc R . .
c305 c 0.4681(4) 0.0925(3) 0.35282(18) 0.0394(7) Uani 1 1 d . . .
h30p h 0.4234 0.1730 0.3778 0.059 Uiso 1 1 calc R . .
h30q h 0.4332 0.0206 0.3753 0.059 Uiso 1 1 calc R . .
h30r h 0.4409 0.1101 0.3035 0.059 Uiso 1 1 calc R . .
c212 c 0.4354(6) 0.6638(4) 0.3888(2) 0.0624(12) Uani 1 1 d . . .
h21d h 0.3981 0.6258 0.4322 0.094 Uiso 1 1 calc R . .
h21e h 0.4186 0.7587 0.3924 0.094 Uiso 1 1 calc R . .
h21f h 0.5405 0.6184 0.3819 0.094 Uiso 1 1 calc R . .
c221 c 0.3304(5) 0.3852(4) 0.46293(19) 0.0576(10) Uani 1 1 d . . .
h22a h 0.4257 0.3186 0.4545 0.086 Uiso 1 1 calc R . .
h22b h 0.2715 0.3473 0.4976 0.086 Uiso 1 1 calc R . .
h22c h 0.3446 0.4631 0.4809 0.086 Uiso 1 1 calc R . .
c222 c 0.1016(5) 0.5291(4) 0.4044(2) 0.0585(11) Uani 1 1 d . . .
h22d h 0.0532 0.5529 0.3595 0.088 Uiso 1 1 calc R . .
h22e h 0.1134 0.6087 0.4217 0.088 Uiso 1 1 calc R . .
h22f h 0.0420 0.4918 0.4390 0.088 Uiso 1 1 calc R . .
c112 c 0.7615(8) 0.4429(6) 0.0536(4) 0.0409(18) Uani 0.514(8) 1 d P a 1
h11d h 0.7405 0.4662 0.1026 0.061 Uiso 0.514(8) 1 calc PR a 1
h11e h 0.6985 0.5134 0.0226 0.061 Uiso 0.514(8) 1 calc PR a 1
h11f h 0.8643 0.4331 0.0403 0.061 Uiso 0.514(8) 1 calc PR a 1
c113 c 0.6022(8) 0.4280(6) 0.0510(4) 0.0397(19) Uani 0.486(8) 1 d P a 2
h11g h 0.5932 0.4647 0.0969 0.060 Uiso 0.486(8) 1 calc PR a 2
h11h h 0.5181 0.3975 0.0458 0.060 Uiso 0.486(8) 1 calc PR a 2
h11i h 0.6051 0.4968 0.0134 0.060 Uiso 0.486(8) 1 calc PR a 2

loop_
_atom_site_aniso_label
_atom_site_aniso_U_11
_atom_site_aniso_U_22
_atom_site_aniso_U_33
_atom_site_aniso_U_23
_atom_site_aniso_U_13
_atom_site_aniso_U_12
sn1 0.02566(10) 0.02297(9) 0.02495(10) -0.00219(6) -0.00359(7) -0.00908(7)
p2 0.0305(4) 0.0250(3) 0.0242(4) -0.0052(3) 0.0001(3) -0.0065(3)
p1 0.0216(3) 0.0249(3) 0.0244(3) -0.0062(3) -0.0008(3) -0.0071(3)
si1 0.0316(4) 0.0370(4) 0.0278(4) -0.0026(3) -0.0078(3) -0.0089(4)
si2 0.0368(4) 0.0274(4) 0.0308(4) 0.0015(3) 0.0008(3) -0.0097(3)
n1 0.0189(10) 0.0232(11) 0.0268(12) -0.0071(9) -0.0014(9) -0.0052(9)
n2 0.0299(12) 0.0253(11) 0.0239(12) 0.0034(9) -0.0059(9) -0.0065(10)
c1 0.0239(13) 0.0231(12) 0.0210(13) -0.0039(10) -0.0026(10) -0.0063(10)
c2 0.0215(13) 0.0271(13) 0.0248(13) -0.0042(10) -0.0021(10) -0.0063(11)
c3 0.0215(13) 0.0286(13) 0.0274(14) -0.0075(11) -0.0010(11) -0.0047(11)
c4 0.0259(13) 0.0216(12) 0.0280(14) -0.0037(10) -0.0061(11) -0.0036(11)
c5 0.0252(13) 0.0227(13) 0.0337(15) -0.0017(11) -0.0051(11) -0.0093(11)
c6 0.0193(12) 0.0269(13) 0.0301(14) -0.0028(11) 0.0004(11) -0.0055(11)
c7 0.0332(15) 0.0272(14) 0.0404(17) -0.0107(12) -0.0042(13) -0.0090(12)
c8 0.0215(12) 0.0218(12) 0.0244(13) -0.0002(10) -0.0010(10) -0.0072(10)
c13 0.0274(14) 0.0217(12) 0.0281(14) -0.0019(10) -0.0001(11) -0.0055(11)
c12 0.0294(15) 0.0265(14) 0.0395(17) -0.0064(12) 0.0013(13) -0.0029(12)
c9 0.0346(15) 0.0244(13) 0.0290(15) -0.0025(11) -0.0068(12) -0.0086(12)
c10 0.0392(17) 0.0270(14) 0.0440(18) -0.0006(13) -0.0182(14) -0.0088(13)
c11 0.0311(16) 0.0271(14) 0.052(2) 0.0003(13) -0.0128(14) -0.0032(12)
c14 0.041(2) 0.043(2) 0.087(3) -0.009(2) -0.026(2) 0.0069(17)
c210 0.0421(18) 0.0293(15) 0.0384(17) -0.0099(13) 0.0001(14) -0.0111(13)
c211 0.073(3) 0.0317(17) 0.048(2) 0.0027(15) -0.0087(18) -0.0231(17)
c220 0.051(2) 0.0391(17) 0.0298(16) -0.0067(13) 0.0081(14) -0.0181(15)
c110 0.054(2) 0.0261(15) 0.0406(18) -0.0023(13) -0.0197(15) -0.0073(14)
c111 0.0432(18) 0.0447(18) 0.0272(15) 0.0027(13) -0.0065(13) -0.0198(15)
c120 0.0210(13) 0.0299(14) 0.0290(14) -0.0068(11) -0.0004(11) -0.0079(11)
c121 0.0260(14) 0.0428(17) 0.0357(17) -0.0044(13) 0.0011(12) -0.0145(13)
c122 0.0291(15) 0.0321(15) 0.0398(17) -0.0008(13) -0.0042(13) -0.0050(12)
c302 0.0405(19) 0.050(2) 0.049(2) 0.0022(16) -0.0144(16) -0.0012(16)
c300 0.0369(17) 0.057(2) 0.0429(19) -0.0043(16) -0.0072(14) -0.0232(16)
c301 0.060(2) 0.067(3) 0.040(2) -0.0146(18) -0.0109(18) -0.021(2)
c304 0.055(2) 0.058(2) 0.041(2) 0.0170(17) -0.0041(17) -0.0173(19)
c303 0.054(2) 0.0313(16) 0.061(2) -0.0063(16) 0.0118(18) -0.0153(16)
c305 0.0453(19) 0.0382(17) 0.0383(18) 0.0010(13) 0.0028(14) -0.0203(15)
c212 0.100(4) 0.057(2) 0.046(2) -0.0120(18) -0.011(2) -0.043(2)
c221 0.089(3) 0.058(2) 0.0290(18) -0.0006(16) -0.0010(19) -0.028(2)
c222 0.056(2) 0.067(3) 0.048(2) -0.0139(19) 0.0250(19) -0.017(2)
c112 0.056(4) 0.033(3) 0.040(4) 0.000(3) -0.004(3) -0.021(3)
c113 0.042(4) 0.030(3) 0.035(4) 0.005(3) 0.002(3) 0.003(3)

loop_
_atom_type_symbol
_atom_type_description
_atom_type_scat_dispersion_real
_atom_type_scat_dispersion_imag
_atom_type_scat_source
C c 0.0033 0.0016 'international tables vol c tables 4.2.6.8 and 6.1.1.4'
N N 0.0061 0.0033 'international tables vol c tables 4.2.6.8 and 6.1.1.4'
P P 0.1023 0.0942 'international tables vol c tables 4.2.6.8 and 6.1.1.4'
Si Si 0.0817 0.0704 'international tables vol c tables 4.2.6.8 and 6.1.1.4'
Sn Sn -0.6537 1.4246 'international tables vol c tables 4.2.6.8 and 6.1.1.4'
H H 0.0000 0.0000 'International Tables Vol c Tables 4.2.6.8 and 6.1.1.4'

loop_
_geom_angle_atom_site_label_1
_geom_angle_atom_site_label_2
_geom_angle_atom_site_label_3
_geom_angle
n2 sn1 n1 101.56(9)
n2 sn1 p2 104.21(7)
n1 sn1 p2 73.75(6)
n2 sn1 p1 93.83(7)
n1 sn1 p1 69.30(6)
p2 sn1 p1 141.41(2)
c13 p2 c210 103.86(14)
c13 p2 c220 104.56(14)
c210 p2 c220 105.55(15)
c13 p2 sn1 89.99(9)
c210 p2 sn1 109.32(11)
c220 p2 sn1 137.52(11)
c2 p1 c120 104.53(12)
c2 p1 c110 102.32(14)
c120 p1 c110 105.18(15)
c2 p1 sn1 93.51(9)
c120 p1 sn1 136.54(9)
c110 p1 sn1 109.10(11)
n2 si1 c301 112.01(16)
n2 si1 c300 112.33(13)
c301 si1 c300 105.56(18)
n2 si1 c302 113.32(15)
c301 si1 c302 107.82(18)
c300 si1 c302 105.26(18)
n2 si2 c305 114.67(13)
n2 si2 c303 111.75(14)
c305 si2 c303 106.56(17)
n2 si2 c304 112.03(16)
c305 si2 c304 103.74(17)
c303 si2 c304 107.49(19)
c8 n1 c1 116.9(2)
c8 n1 sn1 118.34(16)
c1 n1 sn1 123.95(17)
si2 n2 si1 120.77(14)
si2 n2 sn1 128.36(13)
si1 n2 sn1 110.67(12)
c6 c1 c2 117.7(2)
c6 c1 n1 120.6(2)
c2 c1 n1 121.8(2)
c3 c2 c1 119.4(2)
c3 c2 p1 123.6(2)
c1 c2 p1 116.9(2)
c4 c3 c2 122.4(2)
c4 c3 h3 118.8
c2 c3 h3 118.8
c3 c4 c5 117.4(2)
c3 c4 c7 121.5(3)
c5 c4 c7 121.0(2)
c6 c5 c4 121.5(2)
c6 c5 h5 119.3
c4 c5 h5 119.3
c5 c6 c1 121.5(2)
c5 c6 h6 119.2
c1 c6 h6 119.2
c4 c7 h7a 109.5
c4 c7 h7b 109.5
h7a c7 h7b 109.5
c4 c7 h7c 109.5
h7a c7 h7c 109.5
h7b c7 h7c 109.5
n1 c8 c9 120.6(2)
n1 c8 c13 122.6(2)
c9 c8 c13 116.7(2)
c12 c13 c8 119.0(3)
c12 c13 p2 121.1(2)
c8 c13 p2 119.9(2)
c11 c12 c13 123.7(3)
c11 c12 h12 118.2
c13 c12 h12 118.2
c10 c9 c8 122.0(3)
c10 c9 h9 119.0
c8 c9 h9 119.0
c9 c10 c11 121.8(3)
c9 c10 h10 119.1
c11 c10 h10 119.1
c12 c11 c10 116.7(3)
c12 c11 c14 122.4(3)
c10 c11 c14 120.9(3)
c11 c14 h14a 109.5
c11 c14 h14b 109.5
h14a c14 h14b 109.5
c11 c14 h14c 109.5
h14a c14 h14c 109.5
h14b c14 h14c 109.5
c212 c210 c211 109.7(3)
c212 c210 p2 110.7(3)
c211 c210 p2 112.0(2)
c212 c210 h210 108.1
c211 c210 h210 108.1
p2 c210 h210 108.1
c210 c211 h21a 109.5
c210 c211 h21b 109.5
h21a c211 h21b 109.5
c210 c211 h21c 109.5
h21a c211 h21c 109.5
h21b c211 h21c 109.5
c222 c220 c221 111.3(3)
c222 c220 p2 117.0(2)
c221 c220 p2 110.8(3)
c222 c220 h220 105.6
c221 c220 h220 105.6
p2 c220 h220 105.6
c113 c110 c112 67.6(4)
c113 c110 c111 112.5(4)
c112 c110 c111 122.1(4)
c113 c110 p1 119.0(4)
c112 c110 p1 111.8(3)
c111 c110 p1 115.5(2)
c112 c110 h110 100.9
c111 c110 h110 100.9
p1 c110 h110 100.9
c113 c110 h11z 102.2
c111 c110 h11z 102.1
p1 c110 h11z 102.1
h110 c110 h11z 136.1
c110 c111 h11a 109.5
c110 c111 h11b 109.5
h11a c111 h11b 109.5
c110 c111 h11c 109.5
h11a c111 h11c 109.5
h11b c111 h11c 109.5
c110 c111 h11y 109.5
h11a c111 h11y 71.9
h11c c111 h11y 137.6
c110 c111 h11x 109.5
h11a c111 h11x 137.6
h11b c111 h11x 71.9
h11y c111 h11x 109.5
c110 c111 h11w 109.4
h11b c111 h11w 137.6
h11c c111 h11w 72.0
h11y c111 h11w 109.5
h11x c111 h11w 109.5
c122 c120 c121 110.6(2)
c122 c120 p1 108.95(19)
c121 c120 p1 110.7(2)
c122 c120 h120 108.8
c121 c120 h120 108.8
p1 c120 h120 108.8
c120 c121 h12a 109.5
c120 c121 h12b 109.5
h12a c121 h12b 109.5
c120 c121 h12c 109.5
h12a c121 h12c 109.5
h12b c121 h12c 109.5
c120 c122 h12d 109.5
c120 c122 h12e 109.5
h12d c122 h12e 109.5
c120 c122 h12f 109.5
h12d c122 h12f 109.5
h12e c122 h12f 109.5
si1 c302 h30a 109.5
si1 c302 h30b 109.5
h30a c302 h30b 109.5
si1 c302 h30c 109.5
h30a c302 h30c 109.5
h30b c302 h30c 109.5
si1 c300 h30d 109.5
si1 c300 h30e 109.5
h30d c300 h30e 109.5
si1 c300 h30f 109.5
h30d c300 h30f 109.5
h30e c300 h30f 109.5
si1 c301 h30g 109.5
si1 c301 h30h 109.5
h30g c301 h30h 109.5
si1 c301 h30i 109.5
h30g c301 h30i 109.5
h30h c301 h30i 109.5
si2 c304 h30j 109.5
si2 c304 h30k 109.5
h30j c304 h30k 109.5
si2 c304 h30l 109.5
h30j c304 h30l 109.5
h30k c304 h30l 109.5
si2 c303 h30m 109.5
si2 c303 h30n 109.5
h30m c303 h30n 109.5
si2 c303 h30o 109.5
h30m c303 h30o 109.5
h30n c303 h30o 109.5
si2 c305 h30p 109.5
si2 c305 h30q 109.5
h30p c305 h30q 109.5
si2 c305 h30r 109.5
h30p c305 h30r 109.5
h30q c305 h30r 109.5
c210 c212 h21d 109.5
c210 c212 h21e 109.5
h21d c212 h21e 109.5
c210 c212 h21f 109.5
h21d c212 h21f 109.5
h21e c212 h21f 109.5
c220 c221 h22a 109.5
c220 c221 h22b 109.5
h22a c221 h22b 109.5
c220 c221 h22c 109.5
h22a c221 h22c 109.5
h22b c221 h22c 109.5
c220 c222 h22d 109.5
c220 c222 h22e 109.5
h22d c222 h22e 109.5
c220 c222 h22f 109.5
h22d c222 h22f 109.5
h22e c222 h22f 109.5
c110 c112 h11d 109.5
h11z c112 h11d 122.5
c110 c112 h11e 109.5
h11z c112 h11e 125.8
h11d c112 h11e 109.5
c110 c112 h11f 109.5
h11z c112 h11f 68.4
h11d c112 h11f 109.5
h11e c112 h11f 109.5
c110 c113 h11g 109.5
c110 c113 h11h 109.5
h11g c113 h11h 109.5
c110 c113 h11i 109.5
h11g c113 h11i 109.5
h11h c113 h11i 109.5

loop_
_geom_bond_atom_site_label_1
_geom_bond_atom_site_label_2
_geom_bond_distance
sn1 n2 2.142(2)
sn1 n1 2.206(2)
sn1 p2 2.8820(8)
sn1 p1 2.9698(7)
p2 c13 1.818(3)
p2 c210 1.858(3)
p2 c220 1.871(3)
p1 c2 1.822(3)
p1 c120 1.854(3)
p1 c110 1.857(3)
si1 n2 1.733(2)
si1 c301 1.875(4)
si1 c300 1.880(4)
si1 c302 1.881(4)
si2 n2 1.728(2)
si2 c305 1.867(3)
si2 c303 1.885(4)
si2 c304 1.889(4)
n1 c8 1.398(3)
n1 c1 1.417(3)
c1 c6 1.404(4)
c1 c2 1.408(4)
c2 c3 1.405(4)
c3 c4 1.387(4)
c3 h3 0.9500
c4 c5 1.390(4)
c4 c7 1.508(4)
c5 c6 1.381(4)
c5 h5 0.9500
c6 h6 0.9500
c7 h7a 0.9800
c7 h7b 0.9800
c7 h7c 0.9800
c8 c9 1.415(4)
c8 c13 1.415(4)
c13 c12 1.407(4)
c12 c11 1.376(5)
c12 h12 0.9500
c9 c10 1.374(4)
c9 h9 0.9500
c10 c11 1.391(5)
c10 h10 0.9500
c11 c14 1.508(4)
c14 h14a 0.9800
c14 h14b 0.9800
c14 h14c 0.9800
c210 c212 1.528(5)
c210 c211 1.529(5)
c210 h210 1.0000
c211 h21a 0.9800
c211 h21b 0.9800
c211 h21c 0.9800
c220 c222 1.521(5)
c220 c221 1.532(5)
c220 h220 1.0000
c110 c113 1.426(7)
c110 c112 1.450(6)
c110 c111 1.515(4)
c110 h110 1.0000
c110 h11z 0.9800
c111 h11a 0.9800
c111 h11b 0.9800
c111 h11c 0.9800
c111 h11y 0.9600
c111 h11x 0.9600
c111 h11w 0.9600
c120 c122 1.527(4)
c120 c121 1.529(4)
c120 h120 1.0000
c121 h12a 0.9800
c121 h12b 0.9800
c121 h12c 0.9800
c122 h12d 0.9800
c122 h12e 0.9800
c122 h12f 0.9800
c302 h30a 0.9800
c302 h30b 0.9800
c302 h30c 0.9800
c300 h30d 0.9800
c300 h30e 0.9800
c300 h30f 0.9800
c301 h30g 0.9800
c301 h30h 0.9800
c301 h30i 0.9800
c304 h30j 0.9800
c304 h30k 0.9800
c304 h30l 0.9800
c303 h30m 0.9800
c303 h30n 0.9800
c303 h30o 0.9800
c305 h30p 0.9800
c305 h30q 0.9800
c305 h30r 0.9800
c212 h21d 0.9800
c212 h21e 0.9800
c212 h21f 0.9800
c221 h22a 0.9800
c221 h22b 0.9800
c221 h22c 0.9800
c222 h22d 0.9800
c222 h22e 0.9800
c222 h22f 0.9800
c112 h11z 0.8658
c112 h11d 0.9800
c112 h11e 0.9800
c112 h11f 0.9800
c113 h11g 0.9800
c113 h11h 0.9800
c113 h11i 0.9800

loop_
_geom_torsion_atom_site_label_1
_geom_torsion_atom_site_label_2
_geom_torsion_atom_site_label_3
_geom_torsion_atom_site_label_4
_geom_torsion
n2 sn1 p2 c13 -125.65(11)
n1 sn1 p2 c13 -27.51(11)
p1 sn1 p2 c13 -10.33(10)
n2 sn1 p2 c210 129.65(13)
n1 sn1 p2 c210 -132.21(13)
p1 sn1 p2 c210 -115.03(11)
n2 sn1 p2 c220 -13.80(18)
n1 sn1 p2 c220 84.33(18)
p1 sn1 p2 c220 101.51(17)
n2 sn1 p1 c2 75.39(11)
n1 sn1 p1 c2 -25.53(11)
p2 sn1 p1 c2 -43.18(10)
n2 sn1 p1 c120 -40.08(15)
n1 sn1 p1 c120 -141.00(15)
p2 sn1 p1 c120 -158.65(13)
n2 sn1 p1 c110 179.72(14)
n1 sn1 p1 c110 78.80(14)
p2 sn1 p1 c110 61.15(13)
n2 sn1 n1 c8 136.97(19)
p2 sn1 n1 c8 35.35(17)
p1 sn1 n1 c8 -133.3(2)
n2 sn1 n1 c1 -53.4(2)
p2 sn1 n1 c1 -155.1(2)
p1 sn1 n1 c1 36.31(19)
c305 si2 n2 si1 154.06(17)
c303 si2 n2 si1 -84.5(2)
c304 si2 n2 si1 36.2(2)
c305 si2 n2 sn1 -20.4(2)
c303 si2 n2 sn1 101.0(2)
c304 si2 n2 sn1 -138.25(19)
c301 si1 n2 si2 -82.6(2)
c300 si1 n2 si2 158.83(17)
c302 si1 n2 si2 39.7(2)
c301 si1 n2 sn1 92.75(18)
c300 si1 n2 sn1 -25.86(19)
c302 si1 n2 sn1 -145.00(16)
n1 sn1 n2 si2 -22.21(18)
p2 sn1 n2 si2 53.74(16)
p1 sn1 n2 si2 -91.85(16)
n1 sn1 n2 si1 162.92(11)
p2 sn1 n2 si1 -121.13(11)
p1 sn1 n2 si1 93.29(11)
c8 n1 c1 c6 -47.3(3)
sn1 n1 c1 c6 143.0(2)
c8 n1 c1 c2 132.1(3)
sn1 n1 c1 c2 -37.7(3)
c6 c1 c2 c3 1.7(4)
n1 c1 c2 c3 -177.7(2)
c6 c1 c2 p1 -178.9(2)
n1 c1 c2 p1 1.7(4)
c120 p1 c2 c3 -20.2(3)
c110 p1 c2 c3 89.3(3)
sn1 p1 c2 c3 -160.3(2)
c120 p1 c2 c1 160.4(2)
c110 p1 c2 c1 -90.1(2)
sn1 p1 c2 c1 20.3(2)
c1 c2 c3 c4 0.7(4)
p1 c2 c3 c4 -178.7(2)
c2 c3 c4 c5 -2.5(4)
c2 c3 c4 c7 175.1(3)
c3 c4 c5 c6 2.0(4)
c7 c4 c5 c6 -175.6(3)
c4 c5 c6 c1 0.3(4)
c2 c1 c6 c5 -2.2(4)
n1 c1 c6 c5 177.2(3)
c1 n1 c8 c9 -26.0(4)
sn1 n1 c8 c9 144.4(2)
c1 n1 c8 c13 156.4(2)
sn1 n1 c8 c13 -33.3(3)
n1 c8 c13 c12 178.6(3)
c9 c8 c13 c12 0.9(4)
n1 c8 c13 p2 -2.7(4)
c9 c8 c13 p2 179.6(2)
c210 p2 c13 c12 -46.8(3)
c220 p2 c13 c12 63.7(3)
sn1 p2 c13 c12 -156.7(2)
c210 p2 c13 c8 134.5(2)
c220 p2 c13 c8 -115.0(2)
sn1 p2 c13 c8 24.6(2)
c8 c13 c12 c11 2.4(5)
p2 c13 c12 c11 -176.3(3)
n1 c8 c9 c10 178.8(3)
c13 c8 c9 c10 -3.4(4)
c8 c9 c10 c11 2.7(5)
c13 c12 c11 c10 -3.2(5)
c13 c12 c11 c14 175.4(3)
c9 c10 c11 c12 0.6(5)
c9 c10 c11 c14 -178.0(3)
c13 p2 c210 c212 -175.9(3)
c220 p2 c210 c212 74.4(3)
sn1 p2 c210 c212 -81.0(3)
c13 p2 c210 c211 -53.1(3)
c220 p2 c210 c211 -162.9(3)
sn1 p2 c210 c211 41.8(3)
c13 p2 c220 c222 -67.2(3)
c210 p2 c220 c222 42.0(3)
sn1 p2 c220 c222 -173.7(2)
c13 p2 c220 c221 163.8(2)
c210 p2 c220 c221 -87.0(3)
sn1 p2 c220 c221 57.3(3)
c2 p1 c110 c113 73.4(4)
c120 p1 c110 c113 -177.6(4)
sn1 p1 c110 c113 -24.8(4)
c2 p1 c110 c112 149.1(4)
c120 p1 c110 c112 -101.9(4)
sn1 p1 c110 c112 50.9(4)
c2 p1 c110 c111 -65.2(3)
c120 p1 c110 c111 43.8(3)
sn1 p1 c110 c111 -163.4(2)
c2 p1 c120 c122 -71.4(2)
c110 p1 c120 c122 -178.8(2)
sn1 p1 c120 c122 40.0(3)
c2 p1 c120 c121 166.8(2)
c110 p1 c120 c121 59.4(2)
sn1 p1 c120 c121 -81.8(2)
